data_7030677
loop_
_publ_author_name
'Johnson, Andrew L.'
'Davidson, Matthew G.'
'P\'erez, Yolanda'
'Jones, Matthew D.'
'Merle, Nicolas'
'Raithby, Paul R.'
'Richards, Stephen P.'

_publ_section_title
;
 Synthesis and structure of aluminium amine-phenolate complexes
;
_journal_coden_ASTM DTARAF
_journal_issue 28
_journal_name_full 'Dalton Transactions'
_journal_page_first 5551
_journal_page_last 5558
_journal_paper_doi 10.1039/b904534a
_journal_year 2009
_chemical_formula_sum 'C26 H42 Al N4 O4 P'
_chemical_formula_weight 532.59
_chemical_name_common (HMPAAl(L2))
_space_group_IT_number 14
_symmetry_cell_setting monoclinic
_symmetry_space_group_name_Hall '-P 2yn'
_symmetry_space_group_name_H-M 'P 1 21/n 1'
_atom_sites_solution_hydrogens geom
_atom_sites_solution_primary direct
_atom_sites_solution_secondary difmap
_audit_creation_method SHELXL-97
_cell_angle_alpha 90.000
_cell_angle_beta 99.828(1)
_cell_angle_gamma 90.000
_cell_formula_units_Z 4
_cell_length_a 13.1050(2)
_cell_length_b 15.5160(2)
_cell_length_c 14.3840(2)
_cell_measurement_reflns_used 30684
_cell_measurement_temperature 150(2)
_cell_measurement_theta_max 30.508
_cell_measurement_theta_min 2.716
_cell_volume 2881.88(7)
_computing_cell_refinement 'HKL Scalepack (Otwinowski & Minor 1997)'
_computing_data_collection 'Kappa CCD'
_computing_data_reduction 'Denzo and Scalepak (Otwinowski & Minor, 1997)'
_computing_molecular_graphics 'ORTEP 3 for Windows (Farrugia, 1997)'
_computing_publication_material 'SHELXL-97 (Sheldrick, 1997)'
_computing_structure_refinement 'SHELXL-97 (Sheldrick, 1997)'
_computing_structure_solution 'SHELXS-86 (Sheldrick, 1986)'
_diffrn_ambient_temperature 150(2)
_diffrn_measured_fraction_theta_full 0.905
_diffrn_measured_fraction_theta_max 0.905
_diffrn_measurement_device_type 'Bruker Kappa CCD diffractometer'
_diffrn_measurement_method 'omega and phi scans'
_diffrn_radiation_monochromator graphite
_diffrn_radiation_source 'fine-focus sealed tube'
_diffrn_radiation_type MoK\a
_diffrn_radiation_wavelength 0.71073
_diffrn_reflns_av_R_equivalents 0.0465
_diffrn_reflns_av_sigmaI/netI 0.0423
_diffrn_reflns_limit_h_max 16
_diffrn_reflns_limit_h_min -18
_diffrn_reflns_limit_k_max 21
_diffrn_reflns_limit_k_min -20
_diffrn_reflns_limit_l_max 19
_diffrn_reflns_limit_l_min -18
_diffrn_reflns_number 47730
_diffrn_reflns_theta_full 30.57
_diffrn_reflns_theta_max 30.57
_diffrn_reflns_theta_min 8.54
_diffrn_standards_decay_% 0
_diffrn_standards_interval_count 0
_diffrn_standards_interval_time 0
_diffrn_standards_number 0
_exptl_absorpt_coefficient_mu 0.163
_exptl_absorpt_correction_T_max 0.980
_exptl_absorpt_correction_T_min 0.958
_exptl_absorpt_correction_type multi-scan
_exptl_absorpt_process_details 'SORTAV (Blessing, 1995)'
_exptl_crystal_colour Colourless
_exptl_crystal_density_diffrn 1.228
_exptl_crystal_density_method 'not measured'
_exptl_crystal_description Block
_exptl_crystal_F_000 1144
_exptl_crystal_size_max 0.20
_exptl_crystal_size_mid 0.20
_exptl_crystal_size_min 0.17
_refine_diff_density_max 0.477
_refine_diff_density_min -0.345
_refine_diff_density_rms 0.048
_refine_ls_extinction_method none
_refine_ls_goodness_of_fit_ref 1.022
_refine_ls_hydrogen_treatment constr
_refine_ls_matrix_type full
_refine_ls_number_parameters 325
_refine_ls_number_reflns 8019
_refine_ls_number_restraints 0
_refine_ls_restrained_S_all 1.022
_refine_ls_R_factor_all 0.0710
_refine_ls_R_factor_gt 0.0448
_refine_ls_shift/su_max 0.000
_refine_ls_shift/su_mean 0.000
_refine_ls_structure_factor_coef Fsqd
_refine_ls_weighting_details 'calc w=1/[\s^2^(Fo^2^)+(0.0571P)^2^+1.1634P] where P=(Fo^2^+2Fc^2^)/3'
_refine_ls_weighting_scheme calc
_refine_ls_wR_factor_gt 0.1096
_refine_ls_wR_factor_ref 0.1246
_reflns_number_gt 5969
_reflns_number_total 8019
_reflns_threshold_expression >2sigma(I)
_cod_duplicate_entry 7001676
_cod_data_source_file b904534a.txt
_cod_data_source_block '[HMPAAl(L2)]'
_cod_depositor_comments
;
The following automatic conversions were performed:

'_symmetry_cell_setting' value 'Monoclinic' changed to 'monoclinic'
according to
/usr/data/users/saulius/automatic-downloads/retrospective/RSC/lib/dictionaries/cif_core.dic
dictionary named 'cif_core.dic' version 2.4.2 from
2011-04-26.

'_exptl_absorpt_correction_type' value 'Multi-scan'
changed to 'multi-scan' according to
/usr/data/users/saulius/automatic-downloads/retrospective/RSC/lib/dictionaries/cif_core.dic
dictionary named 'cif_core.dic' version 2.4.2 from 2011-04-26.

Automatic conversion script
Id: cif_fix_values 2281 2013-09-26 08:29:07Z andrius 
;
_cod_original_sg_symbol_H-M P2(1)/n
_cod_database_code 7030677

loop_
_symmetry_equiv_pos_as_xyz
'x, y, z'
'-x+1/2, y+1/2, -z+1/2'
'-x, -y, -z'
'x-1/2, -y-1/2, z-1/2'

loop_
_atom_site_label
_atom_site_type_symbol
_atom_site_fract_x
_atom_site_fract_y
_atom_site_fract_z
_atom_site_U_iso_or_equiv
_atom_site_adp_type
_atom_site_occupancy
_atom_site_symmetry_multiplicity
_atom_site_calc_flag
_atom_site_refinement_flags
Al1 Al 0.24197(3) 0.11270(3) 0.06958(3) 0.02276(11) Uani 1 1 d .
N1 N 0.12521(9) 0.17094(7) -0.03893(8) 0.0227(2) Uani 1 1 d .
O1 O 0.21257(10) 0.01941(7) 0.00155(8) 0.0351(3) Uani 1 1 d .
O2 O 0.16972(8) 0.14527(7) 0.15689(7) 0.0284(2) Uani 1 1 d .
O3 O 0.33501(8) 0.18759(7) 0.04329(8) 0.0291(2) Uani 1 1 d .
O4 O 0.34140(9) 0.05871(7) 0.15598(8) 0.0320(2) Uani 1 1 d .
P1 P 0.39361(3) -0.02068(2) 0.19905(3) 0.02507(10) Uani 1 1 d .
N1P N 0.49503(11) -0.03972(9) 0.15080(11) 0.0365(3) Uani 1 1 d .
N2P N 0.42246(14) 0.00017(10) 0.31188(10) 0.0435(4) Uani 1 1 d .
N3P N 0.33085(12) -0.11123(9) 0.18893(13) 0.0459(4) Uani 1 1 d .
C1 C 0.13963(13) 0.02039(10) -0.08188(11) 0.0328(3) Uani 1 1 d .
H1A H 0.1011 -0.0348 -0.0888 0.039 Uiso 1 1 calc R
H1B H 0.1753 0.0272 -0.1368 0.039 Uiso 1 1 calc R
C2 C 0.06469(12) 0.09485(10) -0.07862(11) 0.0289(3) Uani 1 1 d .
H2A H 0.0275 0.1079 -0.1429 0.035 Uiso 1 1 calc R
H2B H 0.0130 0.0794 -0.0386 0.035 Uiso 1 1 calc R
C21 C 0.07004(11) 0.16614(9) 0.15513(10) 0.0248(3) Uani 1 1 d .
C22 C 0.02371(12) 0.14677(9) 0.23422(11) 0.0289(3) Uani 1 1 d .
C23 C -0.07913(12) 0.16944(10) 0.23376(11) 0.0305(3) Uani 1 1 d .
H23 H -0.1094 0.1568 0.2877 0.037 Uiso 1 1 calc R
C24 C -0.13931(11) 0.20998(9) 0.15695(11) 0.0279(3) Uani 1 1 d .
C25 C -0.09269(11) 0.22853(9) 0.07986(11) 0.0262(3) Uani 1 1 d .
H25 H -0.1321 0.2563 0.0267 0.031 Uiso 1 1 calc R
C26 C 0.01045(11) 0.20765(8) 0.07781(10) 0.0241(3) Uani 1 1 d .
C27 C 0.08592(16) 0.10146(13) 0.31750(12) 0.0425(4) Uani 1 1 d .
H27A H 0.0452 0.0979 0.3686 0.064 Uiso 1 1 calc R
H27B H 0.1498 0.1338 0.3393 0.064 Uiso 1 1 calc R
H27C H 0.1033 0.0432 0.2989 0.064 Uiso 1 1 calc R
C28 C -0.25123(13) 0.23286(12) 0.15660(13) 0.0375(4) Uani 1 1 d .
H28A H -0.2819 0.2551 0.0943 0.056 Uiso 1 1 calc R
H28B H -0.2554 0.2770 0.2045 0.056 Uiso 1 1 calc R
H28C H -0.2891 0.1813 0.1707 0.056 Uiso 1 1 calc R
C29 C 0.05872(11) 0.23646(9) -0.00427(11) 0.0265(3) Uani 1 1 d .
H29A H 0.0029 0.2528 -0.0567 0.032 Uiso 1 1 calc R
H29B H 0.1008 0.2886 0.0144 0.032 Uiso 1 1 calc R
C31 C 0.32327(11) 0.26696(9) 0.00644(10) 0.0252(3) Uani 1 1 d .
C32 C 0.38987(12) 0.33312(10) 0.04678(11) 0.0310(3) Uani 1 1 d .
C33 C 0.37702(13) 0.41525(10) 0.00821(13) 0.0356(4) Uani 1 1 d .
H33 H 0.4226 0.4597 0.0348 0.043 Uiso 1 1 calc R
C34 C 0.29983(14) 0.43491(10) -0.06798(13) 0.0364(4) Uani 1 1 d .
C35 C 0.23406(12) 0.36886(10) -0.10625(11) 0.0304(3) Uani 1 1 d .
H35 H 0.1799 0.3811 -0.1574 0.037 Uiso 1 1 calc R
C36 C 0.24602(11) 0.28499(9) -0.07114(10) 0.0248(3) Uani 1 1 d .
C37 C 0.47188(14) 0.31261(14) 0.13085(14) 0.0444(4) Uani 1 1 d .
H37A H 0.5062 0.3660 0.1556 0.067 Uiso 1 1 calc R
H37B H 0.5231 0.2734 0.1116 0.067 Uiso 1 1 calc R
H37C H 0.4396 0.2851 0.1799 0.067 Uiso 1 1 calc R
C38 C 0.28971(18) 0.52493(12) -0.10831(19) 0.0567(6) Uani 1 1 d .
H38A H 0.3220 0.5661 -0.0604 0.085 Uiso 1 1 calc R
H38B H 0.2162 0.5392 -0.1272 0.085 Uiso 1 1 calc R
H38C H 0.3243 0.5280 -0.1635 0.085 Uiso 1 1 calc R
C39 C 0.17712(11) 0.21217(9) -0.11213(10) 0.0257(3) Uani 1 1 d .
H39A H 0.1240 0.2343 -0.1638 0.031 Uiso 1 1 calc R
H39B H 0.2189 0.1685 -0.1390 0.031 Uiso 1 1 calc R
C41 C 0.3864(2) 0.07291(15) 0.35741(15) 0.0626(6) Uani 1 1 d .
H41A H 0.3425 0.0534 0.4020 0.094 Uiso 1 1 calc R
H41B H 0.3461 0.1105 0.3100 0.094 Uiso 1 1 calc R
H41C H 0.4457 0.1049 0.3915 0.094 Uiso 1 1 calc R
C42 C 0.4857(3) -0.05933(18) 0.37716(16) 0.0731(8) Uani 1 1 d .
H42A H 0.5458 -0.0285 0.4115 0.110 Uiso 1 1 calc R
H42B H 0.5093 -0.1070 0.3414 0.110 Uiso 1 1 calc R
H42C H 0.4441 -0.0822 0.4221 0.110 Uiso 1 1 calc R
C43 C 0.55355(15) 0.03260(14) 0.12112(14) 0.0463(4) Uani 1 1 d .
H43A H 0.6099 0.0481 0.1724 0.069 Uiso 1 1 calc R
H43B H 0.5074 0.0822 0.1058 0.069 Uiso 1 1 calc R
H43C H 0.5826 0.0160 0.0653 0.069 Uiso 1 1 calc R
C44 C 0.55524(19) -0.11966(15) 0.16446(18) 0.0580(6) Uani 1 1 d .
H44A H 0.5757 -0.1367 0.1047 0.087 Uiso 1 1 calc R
H44B H 0.5130 -0.1653 0.1858 0.087 Uiso 1 1 calc R
H44C H 0.6173 -0.1104 0.2121 0.087 Uiso 1 1 calc R
C45 C 0.3094(3) -0.15505(13) 0.0971(2) 0.0810(10) Uani 1 1 d .
H45A H 0.3119 -0.2176 0.1069 0.121 Uiso 1 1 calc R
H45B H 0.3615 -0.1383 0.0592 0.121 Uiso 1 1 calc R
H45C H 0.2405 -0.1386 0.0642 0.121 Uiso 1 1 calc R
C46 C 0.2573(2) -0.13036(18) 0.2544(3) 0.0856(10) Uani 1 1 d .
H46A H 0.1865 -0.1180 0.2229 0.128 Uiso 1 1 calc R
H46B H 0.2741 -0.0944 0.3109 0.128 Uiso 1 1 calc R
H46C H 0.2629 -0.1913 0.2725 0.128 Uiso 1 1 calc R

loop_
_atom_site_aniso_label
_atom_site_aniso_U_11
_atom_site_aniso_U_22
_atom_site_aniso_U_33
_atom_site_aniso_U_23
_atom_site_aniso_U_13
_atom_site_aniso_U_12
Al1 0.0253(2) 0.01990(19) 0.0230(2) 0.00150(15) 0.00405(15) 0.00277(15)
N1 0.0241(5) 0.0222(5) 0.0226(6) 0.0014(4) 0.0063(4) -0.0012(4)
O1 0.0464(7) 0.0231(5) 0.0327(6) -0.0029(4) -0.0023(5) 0.0055(4)
O2 0.0268(5) 0.0352(5) 0.0238(5) 0.0019(4) 0.0057(4) 0.0043(4)
O3 0.0238(5) 0.0293(5) 0.0341(6) 0.0075(4) 0.0045(4) 0.0023(4)
O4 0.0353(6) 0.0275(5) 0.0312(6) 0.0043(4) 0.0001(4) 0.0075(4)
P1 0.02617(19) 0.02083(17) 0.02728(19) 0.00291(13) 0.00194(14) 0.00220(13)
N1P 0.0348(7) 0.0341(7) 0.0419(8) 0.0040(6) 0.0106(6) 0.0085(6)
N2P 0.0649(10) 0.0381(7) 0.0271(7) 0.0074(6) 0.0066(6) 0.0167(7)
N3P 0.0389(8) 0.0262(7) 0.0695(11) 0.0020(7) -0.0001(7) -0.0053(6)
C1 0.0409(8) 0.0277(7) 0.0290(7) -0.0047(6) 0.0036(6) -0.0036(6)
C2 0.0301(7) 0.0300(7) 0.0258(7) -0.0007(5) 0.0027(5) -0.0058(6)
C21 0.0265(7) 0.0219(6) 0.0267(7) -0.0023(5) 0.0068(5) -0.0005(5)
C22 0.0367(8) 0.0255(7) 0.0261(7) -0.0009(5) 0.0102(6) -0.0011(6)
C23 0.0368(8) 0.0279(7) 0.0309(8) -0.0035(6) 0.0172(6) -0.0039(6)
C24 0.0286(7) 0.0229(6) 0.0346(8) -0.0068(5) 0.0122(6) -0.0035(5)
C25 0.0256(7) 0.0225(6) 0.0313(7) -0.0009(5) 0.0067(5) -0.0015(5)
C26 0.0261(7) 0.0199(6) 0.0278(7) -0.0004(5) 0.0089(5) -0.0017(5)
C27 0.0526(10) 0.0492(10) 0.0283(8) 0.0087(7) 0.0140(7) 0.0090(8)
C28 0.0315(8) 0.0402(9) 0.0446(9) -0.0029(7) 0.0172(7) -0.0003(7)
C29 0.0261(7) 0.0249(6) 0.0300(7) 0.0058(5) 0.0089(5) 0.0039(5)
C31 0.0239(6) 0.0258(6) 0.0282(7) 0.0014(5) 0.0108(5) -0.0005(5)
C32 0.0263(7) 0.0354(8) 0.0329(8) -0.0033(6) 0.0100(6) -0.0031(6)
C33 0.0352(8) 0.0306(7) 0.0447(9) -0.0070(6) 0.0171(7) -0.0091(6)
C34 0.0409(9) 0.0257(7) 0.0472(10) 0.0043(6) 0.0208(7) -0.0005(6)
C35 0.0314(7) 0.0293(7) 0.0331(8) 0.0082(6) 0.0124(6) 0.0022(6)
C36 0.0254(7) 0.0256(6) 0.0255(7) 0.0020(5) 0.0107(5) 0.0001(5)
C37 0.0332(8) 0.0542(11) 0.0434(10) -0.0040(8) 0.0000(7) -0.0100(8)
C38 0.0591(13) 0.0297(9) 0.0838(16) 0.0146(9) 0.0196(11) -0.0038(8)
C39 0.0271(7) 0.0292(7) 0.0218(6) 0.0029(5) 0.0065(5) -0.0006(5)
C41 0.0961(18) 0.0490(11) 0.0362(10) -0.0093(8) -0.0073(11) 0.0214(12)
C42 0.109(2) 0.0736(16) 0.0339(10) 0.0158(10) 0.0039(11) 0.0426(15)
C43 0.0385(9) 0.0577(11) 0.0447(10) 0.0066(8) 0.0130(8) -0.0044(8)
C44 0.0564(12) 0.0532(12) 0.0673(14) 0.0049(10) 0.0190(10) 0.0287(10)
C45 0.105(2) 0.0283(9) 0.0876(18) -0.0062(10) -0.0475(16) -0.0074(11)
C46 0.0533(14) 0.0528(13) 0.158(3) 0.0218(16) 0.0399(17) -0.0121(11)

loop_
_atom_type_symbol
_atom_type_description
_atom_type_scat_dispersion_real
_atom_type_scat_dispersion_imag
_atom_type_scat_source
C C 0.0033 0.0016 'International Tables Vol C Tables 4.2.6.8 and 6.1.1.4'
H H 0.0000 0.0000 'International Tables Vol C Tables 4.2.6.8 and 6.1.1.4'
Al Al 0.0645 0.0514 'International Tables Vol C Tables 4.2.6.8 and 6.1.1.4'
N N 0.0061 0.0033 'International Tables Vol C Tables 4.2.6.8 and 6.1.1.4'
P P 0.1023 0.0942 'International Tables Vol C Tables 4.2.6.8 and 6.1.1.4'
O O 0.0106 0.0060 'International Tables Vol C Tables 4.2.6.8 and 6.1.1.4'

loop_
_geom_angle_atom_site_label_1
_geom_angle_atom_site_label_2
_geom_angle_atom_site_label_3
_geom_angle
O1 Al1 O2 122.58(6)
O1 Al1 O3 121.08(6)
O2 Al1 O3 115.79(5)
O1 Al1 O4 93.66(5)
O2 Al1 O4 93.08(5)
O3 Al1 O4 90.51(5)
O1 Al1 N1 83.25(5)
O2 Al1 N1 89.69(5)
O3 Al1 N1 89.99(5)
O4 Al1 N1 176.65(5)
C29 N1 C2 111.72(11)
C29 N1 C39 107.99(11)
C2 N1 C39 110.39(11)
C29 N1 Al1 115.09(9)
C2 N1 Al1 102.07(8)
C39 N1 Al1 109.47(8)
C1 O1 Al1 121.47(9)
C21 O2 Al1 133.81(9)
C31 O3 Al1 130.62(9)
P1 O4 Al1 151.36(8)
O4 P1 N3P 119.23(7)
O4 P1 N1P 108.84(7)
N3P P1 N1P 104.06(8)
O4 P1 N2P 105.13(7)
N3P P1 N2P 106.76(9)
N1P P1 N2P 113.07(8)
C43 N1P C44 113.03(16)
C43 N1P P1 119.46(12)
C44 N1P P1 123.83(13)
C41 N2P C42 113.53(16)
C41 N2P P1 125.04(13)
C42 N2P P1 121.36(14)
C45 N3P C46 115.6(2)
C45 N3P P1 119.86(17)
C46 N3P P1 119.30(17)
O1 C1 C2 109.35(12)
O1 C1 H1A 109.8
C2 C1 H1A 109.8
O1 C1 H1B 109.8
C2 C1 H1B 109.8
H1A C1 H1B 108.3
N1 C2 C1 108.12(12)
N1 C2 H2A 110.1
C1 C2 H2A 110.1
N1 C2 H2B 110.1
C1 C2 H2B 110.1
H2A C2 H2B 108.4
O2 C21 C26 122.31(13)
O2 C21 C22 119.03(13)
C26 C21 C22 118.66(13)
C23 C22 C21 119.49(14)
C23 C22 C27 120.99(14)
C21 C22 C27 119.52(14)
C22 C23 C24 122.30(14)
C22 C23 H23 118.8
C24 C23 H23 118.8
C25 C24 C23 117.49(13)
C25 C24 C28 120.67(15)
C23 C24 C28 121.83(14)
C24 C25 C26 122.02(14)
C24 C25 H25 119.0
C26 C25 H25 119.0
C25 C26 C21 120.03(13)
C25 C26 C29 119.20(13)
C21 C26 C29 120.58(12)
C22 C27 H27A 109.5
C22 C27 H27B 109.5
H27A C27 H27B 109.5
C22 C27 H27C 109.5
H27A C27 H27C 109.5
H27B C27 H27C 109.5
C24 C28 H28A 109.5
C24 C28 H28B 109.5
H28A C28 H28B 109.5
C24 C28 H28C 109.5
H28A C28 H28C 109.5
H28B C28 H28C 109.5
N1 C29 C26 114.35(11)
N1 C29 H29A 108.7
C26 C29 H29A 108.7
N1 C29 H29B 108.7
C26 C29 H29B 108.7
H29A C29 H29B 107.6
O3 C31 C36 121.16(13)
O3 C31 C32 119.11(13)
C36 C31 C32 119.73(13)
C33 C32 C31 118.71(15)
C33 C32 C37 122.36(15)
C31 C32 C37 118.93(15)
C32 C33 C34 122.53(15)
C32 C33 H33 118.7
C34 C33 H33 118.7
C35 C34 C33 117.90(14)
C35 C34 C38 121.46(17)
C33 C34 C38 120.63(17)
C34 C35 C36 121.35(15)
C34 C35 H35 119.3
C36 C35 H35 119.3
C35 C36 C31 119.73(14)
C35 C36 C39 122.45(13)
C31 C36 C39 117.81(12)
C32 C37 H37A 109.5
C32 C37 H37B 109.5
H37A C37 H37B 109.5
C32 C37 H37C 109.5
H37A C37 H37C 109.5
H37B C37 H37C 109.5
C34 C38 H38A 109.5
C34 C38 H38B 109.5
H38A C38 H38B 109.5
C34 C38 H38C 109.5
H38A C38 H38C 109.5
H38B C38 H38C 109.5
N1 C39 C36 111.19(11)
N1 C39 H39A 109.4
C36 C39 H39A 109.4
N1 C39 H39B 109.4
C36 C39 H39B 109.4
H39A C39 H39B 108.0
N2P C41 H41A 109.5
N2P C41 H41B 109.5
H41A C41 H41B 109.5
N2P C41 H41C 109.5
H41A C41 H41C 109.5
H41B C41 H41C 109.5
N2P C42 H42A 109.5
N2P C42 H42B 109.5
H42A C42 H42B 109.5
N2P C42 H42C 109.5
H42A C42 H42C 109.5
H42B C42 H42C 109.5
N1P C43 H43A 109.5
N1P C43 H43B 109.5
H43A C43 H43B 109.5
N1P C43 H43C 109.5
H43A C43 H43C 109.5
H43B C43 H43C 109.5
N1P C44 H44A 109.5
N1P C44 H44B 109.5
H44A C44 H44B 109.5
N1P C44 H44C 109.5
H44A C44 H44C 109.5
H44B C44 H44C 109.5
N3P C45 H45A 109.5
N3P C45 H45B 109.5
H45A C45 H45B 109.5
N3P C45 H45C 109.5
H45A C45 H45C 109.5
H45B C45 H45C 109.5
N3P C46 H46A 109.5
N3P C46 H46B 109.5
H46A C46 H46B 109.5
N3P C46 H46C 109.5
H46A C46 H46C 109.5
H46B C46 H46C 109.5

loop_
_geom_bond_atom_site_label_1
_geom_bond_atom_site_label_2
_geom_bond_distance
Al1 O1 1.7529(11)
Al1 O2 1.7706(11)
Al1 O3 1.7714(11)
Al1 O4 1.8415(11)
Al1 N1 2.1860(12)
N1 C29 1.4798(18)
N1 C2 1.4813(18)
N1 C39 1.4916(17)
O1 C1 1.4009(19)
O2 C21 1.3418(17)
O3 C31 1.3391(17)
O4 P1 1.4915(11)
P1 N3P 1.6220(15)
P1 N1P 1.6279(15)
P1 N2P 1.6347(15)
N1P C43 1.463(2)
N1P C44 1.465(2)
N2P C41 1.425(3)
N2P C42 1.468(2)
N3P C45 1.469(3)
N3P C46 1.488(3)
C1 C2 1.522(2)
C1 H1A 0.9900
C1 H1B 0.9900
C2 H2A 0.9900
C2 H2B 0.9900
C21 C26 1.402(2)
C21 C22 1.410(2)
C22 C23 1.392(2)
C22 C27 1.504(2)
C23 C24 1.393(2)
C23 H23 0.9500
C24 C25 1.385(2)
C24 C28 1.508(2)
C25 C26 1.395(2)
C25 H25 0.9500
C26 C29 1.4996(19)
C27 H27A 0.9800
C27 H27B 0.9800
C27 H27C 0.9800
C28 H28A 0.9800
C28 H28B 0.9800
C28 H28C 0.9800
C29 H29A 0.9900
C29 H29B 0.9900
C31 C36 1.401(2)
C31 C32 1.407(2)
C32 C33 1.389(2)
C32 C37 1.508(2)
C33 C34 1.392(3)
C33 H33 0.9500
C34 C35 1.391(2)
C34 C38 1.510(2)
C35 C36 1.395(2)
C35 H35 0.9500
C36 C39 1.503(2)
C37 H37A 0.9800
C37 H37B 0.9800
C37 H37C 0.9800
C38 H38A 0.9800
C38 H38B 0.9800
C38 H38C 0.9800
C39 H39A 0.9900
C39 H39B 0.9900
C41 H41A 0.9800
C41 H41B 0.9800
C41 H41C 0.9800
C42 H42A 0.9800
C42 H42B 0.9800
C42 H42C 0.9800
C43 H43A 0.9800
C43 H43B 0.9800
C43 H43C 0.9800
C44 H44A 0.9800
C44 H44B 0.9800
C44 H44C 0.9800
C45 H45A 0.9800
C45 H45B 0.9800
C45 H45C 0.9800
C46 H46A 0.9800
C46 H46B 0.9800
C46 H46C 0.9800
